data_1552080
loop_
_publ_author_name
'Cristina Garcia-Simon'
'Marc Garcia-Borras'
'Laura Gomez'
'Teodor Parella'
'Silvia Osuna'
'Jordi Juanhuix'
'Inhar Imaz'
'Daniel Maspoch'
'Miquel Costas'
'Xavi Ribas'

_publ_section_title
;
 Sponge-like molecular cage for purification of fullerenes
;
_journal_name_full 'Nature Communications'
_journal_page_first 5557
_journal_paper_doi 10.1038/ncomms6557
_journal_volume 5
_journal_year 2014
_chemical_formula_moiety 'C264 H280 N22 O16 Pd8 ZN1,C116'
_chemical_formula_sum 'C380 H280 N23 O16 Pd8 Z'
_chemical_formula_weight 1568.95
_space_group_crystal_system tetragonal
_space_group_IT_number 128
_space_group_name_Hall '-P 4 2n'
_space_group_name_H-M_alt 'P 4/m n c'
_atom_sites_solution_hydrogens geom
_cell_angle_alpha 90
_cell_angle_beta 90
_cell_angle_gamma 90
_cell_formula_units_Z 24
_cell_length_a 32.202(4)
_cell_length_b 32.202(4)
_cell_length_c 34.972(5)
_cell_measurement_temperature 100(2)
_cell_volume 36265(8)
_computing_structure_refinement 'SHELXL-2013 (Sheldrick, 2013)'
_diffrn_ambient_temperature 293(2)
_diffrn_measured_fraction_theta_full 0.685
_diffrn_measured_fraction_theta_max 0.806
_diffrn_radiation_type MoK\a
_diffrn_radiation_wavelength 0.71073
_diffrn_reflns_av_R_equivalents 0.1706
_diffrn_reflns_av_unetI/netI 0.0659
_diffrn_reflns_Laue_measured_fraction_full 0.685
_diffrn_reflns_Laue_measured_fraction_max 0.806
_diffrn_reflns_limit_h_max 36
_diffrn_reflns_limit_h_min -35
_diffrn_reflns_limit_k_max 36
_diffrn_reflns_limit_k_min -35
_diffrn_reflns_limit_l_max 38
_diffrn_reflns_limit_l_min -39
_diffrn_reflns_number 218018
_diffrn_reflns_point_group_measured_fraction_full 0.685
_diffrn_reflns_point_group_measured_fraction_max 0.806
_diffrn_reflns_theta_full 25.242
_diffrn_reflns_theta_max 23.816
_diffrn_reflns_theta_min 2.086
_exptl_absorpt_coefficient_mu 5.469
_exptl_crystal_colour brown
_exptl_crystal_density_diffrn 1.735
_exptl_crystal_description plate
_exptl_crystal_F_000 16952
_exptl_crystal_size_max 0.58
_exptl_crystal_size_mid 0.65
_exptl_crystal_size_min 0.21
_refine_diff_density_max 4.337
_refine_diff_density_min -1.219
_refine_diff_density_rms 0.277
_refine_ls_extinction_coef .
_refine_ls_extinction_method none
_refine_ls_goodness_of_fit_ref 2.922
_refine_ls_hydrogen_treatment constr
_refine_ls_matrix_type full
_refine_ls_number_parameters 154
_refine_ls_number_reflns 11379
_refine_ls_number_restraints 56
_refine_ls_restrained_S_all 3.338
_refine_ls_R_factor_all 0.3899
_refine_ls_R_factor_gt 0.3010
_refine_ls_shift/su_max 9.301
_refine_ls_shift/su_mean 0.565
_refine_ls_structure_factor_coef Fsqd
_refine_ls_weighting_details
;
 w=1/[\s^2^(Fo^2^)+(0.2000P)^2^]
 where P=(Fo^2^+2Fc^2^)/3
;
_refine_ls_weighting_scheme calc
_refine_ls_wR_factor_gt 0.4971
_refine_ls_wR_factor_ref 0.5571
_reflns_Friedel_coverage 0.000
_reflns_Friedel_fraction_full .
_reflns_Friedel_fraction_max .
_reflns_number_gt 2921
_reflns_number_total 11379
_reflns_threshold_expression 'I > 2\s(I)'
_cod_data_source_file ncomms6557-s6.cif
_cod_data_source_block shelxl
_cod_original_cell_volume 36044.2
_cod_original_formula_sum 'C380  H280 N22 O16 Pd8 ZN1'
_cod_database_code 1552080
_shelx_space_group_comment
;
The symmetry employed for this shelxl refinement is uniquely defined
by the following loop, which should always be used as a source of
symmetry information in preference to the above space-group names.
They are only intended as comments.
;

loop_
_space_group_symop_operation_xyz
'x, y, z'
'x+1/2, -y+1/2, -z+1/2'
'-x, -y, z'
'-x+1/2, y+1/2, -z+1/2'
'y+1/2, x+1/2, -z+1/2'
'y, -x, z'
'-y, x, z'
'-y+1/2, -x+1/2, -z+1/2'
'-x, -y, -z'
'-x-1/2, y-1/2, z-1/2'
'x, y, -z'
'x-1/2, -y-1/2, z-1/2'
'-y-1/2, -x-1/2, z-1/2'
'-y, x, -z'
'y, -x, -z'
'y-1/2, x-1/2, z-1/2'

loop_
_atom_site_label
_atom_site_type_symbol
_atom_site_fract_x
_atom_site_fract_y
_atom_site_fract_z
_atom_site_U_iso_or_equiv
_atom_site_adp_type
_atom_site_occupancy
_atom_site_site_symmetry_order
_atom_site_calc_flag
_atom_site_refinement_flags_posn
_atom_site_refinement_flags_adp
_atom_site_refinement_flags_occupancy
_atom_site_disorder_assembly
_atom_site_disorder_group
Pd1 Pd 0.29931(18) 0.18942(16) 0.15978(15) 0.297(4) Uiso 1 1 d D . . . .
ZN1 Zn 0.5000 0.5000 0.1967(3) 0.199(4) Uiso 1 4 d S . P . .
N4 N 0.5158(9) 0.4341(8) 0.1954(8) 0.170(10) Uiso 1 1 d D . . . .
C5 C 0.5547(10) 0.3799(13) 0.1914(10) 0.195(14) Uiso 1 1 d D . . . .
H10 H 0.5768 0.3623 0.1968 0.234 Uiso 1 1 calc R U . . .
C15 C 0.3232(8) 0.1067(6) 0.1596(11) 0.221(17) Uiso 1 1 d D . . . .
H15B H 0.3212 0.0974 0.1332 0.265 Uiso 1 1 calc R U . . .
H15A H 0.3395 0.0864 0.1737 0.265 Uiso 1 1 calc R U . . .
C3 C 0.4224(11) 0.4391(11) 0.1883(9) 0.157(11) Uiso 1 1 d . . . . .
C6 C 0.4476(12) 0.4028(11) 0.1894(9) 0.174(12) Uiso 1 1 d . . . . .
C23 C 0.2565(11) 0.2450(9) 0.0243(6) 0.213(16) Uiso 1 1 d G . . . .
C24 C 0.2955(9) 0.2410(9) 0.0409(9) 0.204(14) Uiso 1 1 d G . . . .
H21 H 0.3186 0.2356 0.0256 0.245 Uiso 1 1 calc R U . A 1
C25 C 0.3001(7) 0.2450(9) 0.0804(9) 0.200(15) Uiso 1 1 d G . . . .
H25 H 0.3262 0.2423 0.0915 0.240 Uiso 1 1 calc R U . A 1
C20 C 0.2656(10) 0.2531(10) 0.1032(6) 0.29(2) Uiso 1 1 d DG . . . .
C21 C 0.2265(9) 0.2571(13) 0.0866(8) 0.66(10) Uiso 1 1 d DG . . . .
H22 H 0.2034 0.2624 0.1019 0.792 Uiso 1 1 calc R U . . .
C22 C 0.2220(8) 0.2530(13) 0.0471(8) 0.58(6) Uiso 1 1 d DG . . . .
H24 H 0.1958 0.2557 0.0360 0.700 Uiso 1 1 calc R U . . .
C14 C 0.2784(10) 0.1092(3) 0.1775(9) 0.51(6) Uiso 1 1 d D . . . .
H14B H 0.2623 0.0848 0.1706 0.612 Uiso 1 1 calc R U . . .
H14A H 0.2800 0.1109 0.2052 0.612 Uiso 1 1 calc R U . . .
C4 C 0.5191(12) 0.3656(13) 0.1868(10) 0.204(14) Uiso 1 1 d . . . . .
H12 H 0.5114 0.3378 0.1847 0.245 Uiso 1 1 calc R U . . .
N2 N 0.261(8) 0.143(7) 0.163(6) 0.97(12) Uiso 1 1 d . . . . .
C2 C 0.4897(15) 0.4056(14) 0.1851(11) 0.224(15) Uiso 1 1 d . . . . .
C29 C 0.3857(8) 0.1799(10) 0.0447(10) 0.257(19) Uiso 1 1 d DG . . . .
H29 H 0.3796 0.2026 0.0292 0.309 Uiso 1 1 calc R U . . .
C30 C 0.3962(9) 0.1417(13) 0.0216(10) 0.32(3) Uiso 1 1 d DG . . . .
C58 C 0.440(2) 0.471(2) 0.043(2) 0.26(2) Uiso 1 1 d . . . . .
C16 C 0.2490(12) 0.1307(7) 0.1242(12) 0.34(3) Uiso 1 1 d D . . . .
H16A H 0.2315 0.1516 0.1130 0.412 Uiso 1 1 calc R U . . .
H16B H 0.2342 0.1048 0.1253 0.412 Uiso 1 1 calc R U . . .
H16C H 0.2736 0.1274 0.1089 0.412 Uiso 1 1 calc R U . . .
C165 C 0.3951(18) 0.4766(13) 0.016(2) 0.32(4) Uiso 1 1 d D . . . .
N3 N 0.3456(6) 0.1494(6) 0.1608(6) 0.157(9) Uiso 1 1 d D . . . .
C12 C 0.2013 0.2021 0.1570 0.31(3) Uiso 1 1 d . . . . .
H12A H 0.1814 0.2094 0.1768 0.371 Uiso 1 1 calc R U . . .
H12B H 0.1888 0.2063 0.1320 0.371 Uiso 1 1 calc R U . . .
C13 C 0.2164 0.1599 0.1616 0.78(14) Uiso 1 1 d D . . . .
H13A H 0.2033 0.1444 0.1411 0.937 Uiso 1 1 calc R U . . .
H13B H 0.2036 0.1501 0.1851 0.937 Uiso 1 1 calc R U . . .
N1 N 0.2436 0.2274 0.1614 0.264(17) Uiso 1 1 d D . . . .
C26 C 0.3879 0.1535 0.1491 0.35(3) Uiso 1 1 d . . . . .
H21A H 0.4045 0.1327 0.1622 0.421 Uiso 1 1 calc R U . . .
H21B H 0.3981 0.1807 0.1568 0.421 Uiso 1 1 calc R U . . .
C31 C 0.4050(9) 0.1080(10) 0.0496(13) 0.38(4) Uiso 1 1 d DG . . . .
H32 H 0.4120 0.0830 0.0378 0.452 Uiso 1 1 calc R U . . .
C32 C 0.4034(12) 0.1110(10) 0.0894(12) 0.34(3) Uiso 1 1 d DG . . . .
H23 H 0.4092 0.0878 0.1045 0.404 Uiso 1 1 calc R U . . .
C27 C 0.3933(13) 0.1486(12) 0.1067(10) 2.0(7) Uiso 1 1 d G . . . .
C28 C 0.3847(14) 0.1832(9) 0.0842(11) 0.28(3) Uiso 1 1 d DG . . . .
H28 H 0.3783 0.2085 0.0956 0.341 Uiso 1 1 calc R U . . .
C8 C 0.4197(7) 0.3431(9) 0.2247(7) 0.207(14) Uiso 1 1 d DG . . . .
H8 H 0.4286 0.3585 0.2457 0.249 Uiso 1 1 calc R U . . .
C7 C 0.4259(7) 0.3581(7) 0.1877(9) 0.180(13) Uiso 1 1 d G . . . .
C12 C 0.4126(9) 0.3350(10) 0.1563(6) 0.232(18) Uiso 1 1 d G . . . .
H12 H 0.4167 0.3451 0.1316 0.279 Uiso 1 1 calc R U . . .
C11 C 0.3931(8) 0.2969(9) 0.1619(8) 0.239(17) Uiso 1 1 d G . . . .
H11 H 0.3842 0.2815 0.1409 0.287 Uiso 1 1 calc R U . . .
C10 C 0.3869(8) 0.2819(7) 0.1988(10) 0.194(13) Uiso 1 1 d G . . . .
C9 C 0.4001(8) 0.3050(10) 0.2302(7) 0.244(17) Uiso 1 1 d G . . . .
H9 H 0.3960 0.2949 0.2550 0.293 Uiso 1 1 calc R U . . .
C108 C 0.464(9) 0.396(5) 0.0000 0.38(16) Uiso 1 2 d S . P . .
C19 C 0.2609(11) 0.2601(10) 0.1488(7) 0.235(18) Uiso 1 1 d D . . . .
H19A H 0.2880 0.2640 0.1606 0.282 Uiso 1 1 calc R U . . .
H19B H 0.2439 0.2844 0.1541 0.282 Uiso 1 1 calc R U . . .
C191 C 0.437(3) 0.448(3) 0.0824(19) 0.20(2) Uiso 1 1 d . . . . .
O2 O 0.3488 0.2264 0.1694 0.205 Uiso 1 1 d D U . . .
O1 O 0.3633 0.2292 0.2279 0.331 Uiso 1 1 d . U . . .
C11 C 0.3670 0.2403 0.1965 0.050 Uiso 1 1 d . U . . .
C190 C 0.4377 0.4098 0.0000 2(2) Uiso 1 2 d S . P . .
C198 C 0.3904 0.5265 0.0000 0.3(2) Uiso 1 2 d S . P . .
C194 C 0.4144 0.4339 0.0000 0.39(7) Uiso 1 2 d DS . P . .
C211 C 0.415(5) 0.475(4) 0.067(5) 0.34(4) Uiso 1 1 d . . . . .
C102 C 0.452(2) 0.4020(19) -0.041(2) 0.27(2) Uiso 1 1 d . . . . .
C18 C 0.2540 0.2381 0.2072 0.26(2) Uiso 1 1 d D . . . .
H18B H 0.2456 0.2152 0.2230 0.307 Uiso 1 1 calc R U . . .
H18C H 0.2390 0.2626 0.2148 0.307 Uiso 1 1 calc R U . . .
H18A H 0.2833 0.2428 0.2102 0.307 Uiso 1 1 calc R U . . .
C17 C 0.3594 0.1396 0.2037 0.052 Uiso 1 1 d D U . . .
H17C H 0.3351 0.1356 0.2193 0.062 Uiso 1 1 calc R U . . .
H17B H 0.3753 0.1625 0.2136 0.062 Uiso 1 1 calc R U . . .
H17A H 0.3760 0.1149 0.2041 0.062 Uiso 1 1 calc R U . . .
C154 C 0.417(3) 0.435(3) 0.039(3) 0.34(4) Uiso 1 1 d . . . . .
C89 C 0.471(2) 0.4439(17) 0.0963(16) 0.22(2) Uiso 1 1 d . . . . .
C118 C 0.425(2) 0.425(3) 0.064(3) 0.26(3) Uiso 1 1 d . . . . .
C97 C 0.4403 0.4855 0.0913 0.47(14) Uiso 1 1 d . . . . .
C132 C 0.4010 0.4376 0.0000 0.26(5) Uiso 1 2 d S . P . .
C119 C 0.468(6) 0.51(3) 0.091(3) 0.51(12) Uiso 1 1 d . . . . .
C188 C 0.395(4) 0.486(4) 0.040(5) 0.36(7) Uiso 1 1 d . . . . .
C138 C 0.4694(9) 0.4325(8) 0.0694(8) 0.104(8) Uiso 1 1 d . . . . .

loop_
_atom_type_symbol
_atom_type_description
_atom_type_scat_dispersion_real
_atom_type_scat_dispersion_imag
_atom_type_scat_source
C C 0.0033 0.0016 'International Tables Vol C Tables 4.2.6.8 and 6.1.1.4'
N N 0.0061 0.0033 'International Tables Vol C Tables 4.2.6.8 and 6.1.1.4'
O O 0.0106 0.0060 'International Tables Vol C Tables 4.2.6.8 and 6.1.1.4'
Pd Pd -0.9988 1.0072 'International Tables Vol C Tables 4.2.6.8 and 6.1.1.4'
Zn Zn 0.2839 1.4301 'International Tables Vol C Tables 4.2.6.8 and 6.1.1.4'
H H 0.0000 0.0000 'International Tables Vol C Tables 4.2.6.8 and 6.1.1.4'

loop_
_geom_angle_atom_site_label_1
_geom_angle_atom_site_label_2
_geom_angle_atom_site_label_3
_geom_angle
_geom_angle_site_symmetry_1
_geom_angle_site_symmetry_3
N3 Pd1 O2 77.6(6) . .
N3 Pd1 N2 89(8) . .
O2 Pd1 N2 161(8) . .
N3 Pd1 N1 173.0(7) . .
O2 Pd1 N1 108.4(2) . .
N2 Pd1 N1 84(8) . .
N4 ZN1 N4 89.98(3) . 7_655
N4 ZN1 N4 89.98(3) . 6_565
N4 ZN1 N4 177.6(14) 7_655 6_565
N4 ZN1 N4 177.6(14) . 3_665
N4 ZN1 N4 89.98(3) 7_655 3_665
N4 ZN1 N4 89.98(3) 6_565 3_665
C2 N4 C3 114(3) . 7_655
C2 N4 ZN1 123(3) . .
C3 N4 ZN1 118(2) 7_655 .
C4 C5 C3 119(4) . 7_655
C14 C15 N3 111.7(16) . .
C5 C3 N4 95(3) 6_565 6_565
C5 C3 C6 133(3) 6_565 .
N4 C3 C6 130(3) 6_565 .
C2 C6 C3 121(4) . .
C2 C6 C7 119(3) . .
C3 C6 C7 119(3) . .
C24 C23 C22 120.0 . .
C24 C23 C23 114.7(11) . 11
C22 C23 C23 124.9(10) . 11
C23 C24 C25 120.0 . .
C24 C25 C20 120.0 . .
C21 C20 C25 120.0 . .
C21 C20 C19 108(2) . .
C25 C20 C19 132(2) . .
C22 C21 C20 120.0 . .
C21 C22 C23 120.0 . .
N2 C14 C15 107(10) . .
C5 C4 C2 105(4) . .
C14 N2 C16 103(10) . .
C14 N2 C13 134(10) . .
C16 N2 C13 80(10) . .
C14 N2 Pd1 113(10) . .
C16 N2 Pd1 109(10) . .
C13 N2 Pd1 109(10) . .
N4 C2 C6 131(4) . .
N4 C2 C4 100(4) . .
C6 C2 C4 122(4) . .
C30 C29 C28 118.4(11) . .
C29 C30 C31 123.1(12) . .
C29 C30 C30 113.8 . 11
C31 C30 C30 123.1(12) . 11
C211 C58 C154 78(7) . .
C211 C58 C188 52(9) . .
C154 C58 C188 75(6) . .
C211 C58 C191 51(9) . .
C154 C58 C191 69(6) . .
C188 C58 C191 99(8) . .
C211 C58 C165 80(10) . .
C154 C58 C165 65(6) . .
C188 C58 C165 30(7) . .
C191 C58 C165 118(6) . .
C211 C58 C118 66(8) . .
C154 C58 C118 33(4) . .
C188 C58 C118 92(6) . .
C191 C58 C118 37(3) . .
C165 C58 C118 94(5) . .
C211 C58 C97 44(9) . .
C154 C58 C97 108(6) . .
C188 C58 C97 90(8) . .
C191 C58 C97 44(4) . .
C165 C58 C97 120(5) . .
C118 C58 C97 80(5) . .
C211 C58 C138 93(10) . .
C154 C58 C138 76(5) . .
C188 C58 C138 138(7) . .
C191 C58 C138 42(4) . .
C165 C58 C138 141(5) . .
C118 C58 C138 49(3) . .
C97 C58 C138 72(3) . .
C188 C165 C165 160(10) . 11
C188 C165 C132 133(10) . .
C165 C165 C132 67(4) 11 .
C188 C165 C194 128(10) . .
C165 C165 C194 70(3) 11 .
C132 C165 C194 15.0(4) . .
C188 C165 C58 61(10) . .
C165 C165 C58 123(3) 11 .
C132 C165 C58 91(4) . .
C194 C165 C58 77(3) . .
C188 C165 C198 89(10) . .
C165 C165 C198 71(2) 11 .
C132 C165 C198 138(6) . .
C194 C165 C198 137(5) . .
C58 C165 C198 110(4) . .
C188 C165 C154 80(10) . .
C165 C165 C154 118(4) 11 .
C132 C165 C154 55(4) . .
C194 C165 C154 49(4) . .
C58 C165 C154 48(3) . .
C198 C165 C154 158(5) . .
C188 C165 C211 29(10) . .
C165 C165 C211 160(4) 11 .
C132 C165 C211 108(6) . .
C194 C165 C211 100(6) . .
C58 C165 C211 37(4) . .
C198 C165 C211 111(4) . .
C154 C165 C211 53(5) . .
C188 C165 C188 151(10) . 11
C165 C165 C188 9(4) 11 11
C132 C165 C188 75(4) . 11
C194 C165 C188 78(4) . 11
C58 C165 C188 124(6) . 11
C198 C165 C188 62(5) . 11
C154 C165 C188 126(5) . 11
C211 C165 C188 159(6) . 11
C26 N3 C15 121.2(15) . .
C26 N3 C17 91.3(10) . .
C15 N3 C17 88.8(19) . .
C26 N3 Pd1 131.0(12) . .
C15 N3 Pd1 103.1(12) . .
C17 N3 Pd1 110.8(11) . .
C13 C12 N1 100.5 . .
C12 C13 N2 130(8) . .
C19 N1 C12 139.9(13) . .
C19 N1 C18 94.1(12) . .
C12 N1 C18 111.7 . .
C19 N1 Pd1 95.5(12) . .
C12 N1 Pd1 114.54(14) . .
C18 N1 Pd1 88.65(14) . .
N3 C26 C27 113(2) . .
C30 C31 C32 118.8(6) . .
C27 C32 C31 120.0 . .
C32 C27 C28 120.0 . .
C32 C27 C26 123(2) . .
C28 C27 C26 117(2) . .
C27 C28 C29 119.7(5) . .
C7 C8 C9 120.0 . .
C12 C7 C8 120.0 . .
C12 C7 C6 130(2) . .
C8 C7 C6 110(2) . .
C7 C12 C11 120.0 . .
C12 C11 C10 120.0 . .
C9 C10 C11 120.0 . .
C9 C10 C11 131(2) . .
C11 C10 C11 109(2) . .
C10 C9 C8 120.0 . .
C198 C108 C190 175(10) 14_655 .
C198 C108 C102 106(10) 14_655 11
C190 C108 C102 74(10) . 11
C198 C108 C102 106(10) 14_655 .
C190 C108 C102 74(10) . .
C102 C108 C102 147(10) 11 .
C198 C108 C194 175(10) 14_655 .
C190 C108 C194 10(4) . .
C102 C108 C194 74(10) 11 .
C102 C108 C194 74(10) . .
N1 C19 C20 105(2) . .
C118 C191 C89 120(10) . .
C118 C191 C97 149(10) . .
C89 C191 C97 86(7) . .
C118 C191 C211 92(10) . .
C89 C191 C211 140(10) . .
C97 C191 C211 58(8) . .
C118 C191 C138 79(7) . .
C89 C191 C138 49(4) . .
C97 C191 C138 114(6) . .
C211 C191 C138 127(8) . .
C118 C191 C58 80(7) . .
C89 C191 C58 110(6) . .
C97 C191 C58 75(5) . .
C211 C191 C58 47(5) . .
C138 C191 C58 80(4) . .
C118 C191 C154 31(6) . .
C89 C191 C154 133(7) . .
C97 C191 C154 120(7) . .
C211 C191 C154 65(7) . .
C138 C191 C154 84(5) . .
C58 C191 C154 51(4) . .
C11 O2 Pd1 137.59(15) . .
O1 C11 O2 125.5 . .
O1 C11 C10 105.7(14) . .
O2 C11 C10 126.2(14) . .
C108 C190 C194 161(7) . .
C108 C190 C198 1(7) . 14_655
C194 C190 C198 162.5 . 14_655
C108 C190 C132 170(7) . .
C194 C190 C132 8.8 . .
C198 C190 C132 171.3 14_655 .
C108 C190 C102 70(3) . 11
C194 C190 C102 109(3) . 11
C198 C190 C102 70(3) 14_655 11
C132 C190 C102 110(3) . 11
C108 C190 C102 70(3) . .
C194 C190 C102 109(3) . .
C198 C190 C102 70(3) 14_655 .
C132 C190 C102 110(3) . .
C102 C190 C102 139(6) 11 .
C108 C190 C154 124(4) . 11
C194 C190 C154 53(4) . 11
C198 C190 C154 125(3) 14_655 11
C132 C190 C154 53(4) . 11
C102 C190 C154 160(5) 11 11
C102 C190 C154 57(4) . 11
C108 C190 C154 124(4) . .
C194 C190 C154 53(4) . .
C198 C190 C154 125(3) 14_655 .
C132 C190 C154 53(4) . .
C102 C190 C154 57(4) 11 .
C102 C190 C154 160(5) . .
C154 C190 C154 105(8) 11 .
C190 C198 C102 61(2) 6_565 15_565
C190 C198 C102 61(2) 6_565 6_565
C102 C198 C102 122(5) 15_565 6_565
C190 C198 C165 142(2) 6_565 11
C102 C198 C165 131(3) 15_565 11
C102 C198 C165 95(3) 6_565 11
C190 C198 C165 142(2) 6_565 .
C102 C198 C165 95(3) 15_565 .
C102 C198 C165 131(3) 6_565 .
C165 C198 C165 38(5) 11 .
C190 C198 C188 124(4) 6_565 .
C102 C198 C188 69(5) 15_565 .
C102 C198 C188 155(5) 6_565 .
C165 C198 C188 65(5) 11 .
C165 C198 C188 28(5) . .
C190 C198 C188 124(4) 6_565 11
C102 C198 C188 155(5) 15_565 11
C102 C198 C188 69(5) 6_565 11
C165 C198 C188 28(5) 11 11
C165 C198 C188 65(5) . 11
C188 C198 C188 93(9) . 11
C190 C194 C154 89(4) . .
C190 C194 C154 89(4) . 11
C154 C194 C154 174(7) . 11
C190 C194 C165 152(3) . .
C154 C194 C165 70(5) . .
C154 C194 C165 110(6) 11 .
C190 C194 C165 152(3) . 11
C154 C194 C165 110(6) . 11
C154 C194 C165 70(5) 11 11
C165 C194 C165 40(6) . 11
C190 C194 C108 9(4) . .
C154 C194 C108 88(4) . .
C154 C194 C108 88(4) 11 .
C165 C194 C108 146(4) . .
C165 C194 C108 146(4) 11 .
C188 C211 C58 80(10) . .
C188 C211 C191 148(10) . .
C58 C211 C191 82(10) . .
C188 C211 C97 146(10) . .
C58 C211 C97 95(10) . .
C191 C211 C97 62(10) . .
C188 C211 C154 76(10) . .
C58 C211 C154 58(6) . .
C191 C211 C154 71(9) . .
C97 C211 C154 128(10) . .
C188 C211 C118 109(10) . .
C58 C211 C118 74(8) . .
C191 C211 C118 40(6) . .
C97 C211 C118 102(10) . .
C154 C211 C118 34(5) . .
C188 C211 C165 21(7) . .
C58 C211 C165 64(10) . .
C191 C211 C165 128(9) . .
C97 C211 C165 151(9) . .
C154 C211 C165 58(7) . .
C118 C211 C165 91(7) . .
C188 C211 C138 85(10) . 6_565
C58 C211 C138 86(8) . 6_565
C191 C211 C138 120(10) . 6_565
C97 C211 C138 61(5) . 6_565
C154 C211 C138 141(9) . 6_565
C118 C211 C138 153(10) . 6_565
C165 C211 C138 97(8) . 6_565
C118 C102 C108 141(10) 11 .
C118 C102 C190 105(6) 11 .
C108 C102 C190 37(10) . .
C118 C102 C154 37(4) 11 11
C108 C102 C154 104(10) . 11
C190 C102 C154 68(5) . 11
C118 C102 C138 61(5) 11 11
C108 C102 C138 128(8) . 11
C190 C102 C138 129(4) . 11
C154 C102 C138 82(5) 11 11
C118 C102 C198 153(6) 11 14_655
C108 C102 C198 12(10) . 14_655
C190 C102 C198 49(2) . 14_655
C154 C102 C198 116(6) 11 14_655
C138 C102 C198 125(4) 11 14_655
C118 C154 C58 93(10) . .
C118 C154 C194 155(10) . .
C58 C154 C194 98(8) . .
C118 C154 C102 62(9) . 11
C58 C154 C102 100(6) . 11
C194 C154 C102 93(6) . 11
C118 C154 C132 163(10) . .
C58 C154 C132 103(8) . .
C194 C154 C132 17.8(14) . .
C102 C154 C132 109(7) 11 .
C118 C154 C211 75(10) . .
C58 C154 C211 44(5) . .
C194 C154 C211 128(10) . .
C102 C154 C211 123(10) 11 .
C132 C154 C211 120(10) . .
C118 C154 C191 35(7) . .
C58 C154 C191 60(5) . .
C194 C154 C191 156(7) . .
C102 C154 C191 82(7) 11 .
C132 C154 C191 162(9) . .
C211 C154 C191 44(6) . .
C118 C154 C188 115(10) . .
C58 C154 C188 56(5) . .
C194 C154 C188 90(9) . .
C102 C154 C188 155(7) 11 .
C132 C154 C188 79(8) . .
C211 C154 C188 42(6) . .
C191 C154 C188 85(7) . .
C118 C154 C190 117(10) . .
C58 C154 C190 105(7) . .
C194 C154 C190 39(3) . .
C102 C154 C190 55(4) 11 .
C132 C154 C190 55(3) . .
C211 C154 C190 149(8) . .
C191 C154 C190 132(7) . .
C188 C154 C190 126(9) . .
C118 C154 C165 144(10) . .
C58 C154 C165 67(6) . .
C194 C154 C165 61(5) . .
C102 C154 C165 147(7) 11 .
C132 C154 C165 51(4) . .
C211 C154 C165 70(10) . .
C191 C154 C165 112(7) . .
C188 C154 C165 29(7) . .
C190 C154 C165 98(6) . .
C118 C154 C138 44(7) . .
C58 C154 C138 62(5) . .
C194 C154 C138 124(5) . .
C102 C154 C138 48(4) 11 .
C132 C154 C138 142(6) . .
C211 C154 C138 75(8) . .
C191 C154 C138 38(4) . .
C188 C154 C138 111(7) . .
C190 C154 C138 94(4) . .
C165 C154 C138 128(6) . .
C138 C89 C119 97(9) . 7_655
C138 C89 C191 68(5) . .
C119 C89 C191 112(10) 7_655 .
C138 C89 C97 84(5) . 7_655
C119 C89 C97 57(10) 7_655 7_655
C191 C89 C97 149(6) . 7_655
C138 C89 C97 100(5) . .
C119 C89 C97 73(10) 7_655 .
C191 C89 C97 48(5) . .
C97 C89 C97 129(4) 7_655 .
C138 C89 C118 47(4) . .
C119 C89 C118 126(10) 7_655 .
C191 C89 C118 28(5) . .
C97 C89 C118 131(5) 7_655 .
C97 C89 C118 75(5) . .
C138 C89 C119 106(5) . .
C119 C89 C119 40(10) 7_655 .
C191 C89 C119 79(8) . .
C97 C89 C119 96(6) 7_655 .
C97 C89 C119 34(6) . .
C118 C89 C119 103(7) . .
C154 C118 C191 114(10) . .
C154 C118 C138 109(9) . .
C191 C118 C138 56(6) . .
C154 C118 C102 81(10) . 11
C191 C118 C102 119(9) . 11
C138 C118 C102 63(4) . 11
C154 C118 C211 71(10) . .
C191 C118 C211 48(7) . .
C138 C118 C211 90(8) . .
C102 C118 C211 132(7) 11 .
C154 C118 C58 54(8) . .
C191 C118 C58 63(6) . .
C138 C118 C58 68(4) . .
C102 C118 C58 92(5) 11 .
C211 C118 C58 40(4) . .
C154 C118 C89 128(10) . .
C191 C118 C89 32(6) . .
C138 C118 C89 30(3) . .
C102 C118 C89 91(5) 11 .
C211 C118 C89 78(8) . .
C58 C118 C89 76(5) . .
C119 C97 C191 136(10) . .
C119 C97 C211 132(10) . .
C191 C97 C211 60(6) . .
C119 C97 C89 43(10) . 6_565
C191 C97 C89 173(4) . 6_565
C211 C97 C89 114(8) . 6_565
C119 C97 C138 61(10) . 6_565
C191 C97 C138 136(4) . 6_565
C211 C97 C138 80(7) . 6_565
C89 C97 C138 37(2) 6_565 6_565
C119 C97 C89 97(10) . .
C191 C97 C89 46(4) . .
C211 C97 C89 104(7) . .
C89 C97 C89 137(5) 6_565 .
C138 C97 C89 147(2) 6_565 .
C119 C97 C58 100(7) . .
C191 C97 C58 61(3) . .
C211 C97 C58 42(5) . .
C89 C97 C58 112(3) 6_565 .
C138 C97 C58 78(3) 6_565 .
C89 C97 C58 84(3) . .
C119 C97 C119 63(10) . 7_655
C191 C97 C119 76(7) . 7_655
C211 C97 C119 122(8) . 7_655
C89 C97 C119 105(9) 6_565 7_655
C138 C97 C119 116(7) 6_565 7_655
C89 C97 C119 35(7) . 7_655
C58 C97 C119 85(5) . 7_655
C165 C132 C165 47(7) . 11
C165 C132 C190 131(3) . .
C165 C132 C190 131(3) 11 .
C165 C132 C154 74(5) . .
C165 C132 C154 118(5) 11 .
C190 C132 C154 72(4) . .
C165 C132 C154 118(5) . 11
C165 C132 C154 74(5) 11 11
C190 C132 C154 72(4) . 11
C154 C132 C154 139(7) . 11
C97 C119 C89 80(10) . 6_565
C97 C119 C119 163(10) . 6_565
C89 C119 C119 116(10) 6_565 6_565
C97 C119 C119 73(10) . 7_655
C89 C119 C119 151(10) 6_565 7_655
C119 C119 C119 90.00(17) 6_565 7_655
C97 C119 C138 75(10) . 6_565
C89 C119 C138 42(10) 6_565 6_565
C119 C119 C138 120(10) 6_565 6_565
C119 C119 C138 135(10) 7_655 6_565
C97 C119 C97 153(10) . 6_565
C89 C119 C97 73(10) 6_565 6_565
C119 C119 C97 44(10) 6_565 6_565
C119 C119 C97 134(10) 7_655 6_565
C138 C119 C97 82(10) 6_565 6_565
C97 C119 C89 50(10) . .
C89 C119 C89 127(10) 6_565 .
C119 C119 C89 114(10) 6_565 .
C119 C119 C89 24(10) 7_655 .
C138 C119 C89 120(10) 6_565 .
C97 C119 C89 157(8) 6_565 .
C165 C188 C211 130(10) . .
C165 C188 C58 88(10) . .
C211 C188 C58 48(7) . .
C165 C188 C154 71(10) . .
C211 C188 C154 62(8) . .
C58 C188 C154 49(4) . .
C165 C188 C198 63(10) . .
C211 C188 C198 144(10) . .
C58 C188 C198 110(8) . .
C154 C188 C198 131(9) . .
C165 C188 C165 11(7) . 11
C211 C188 C165 137(10) . 11
C58 C188 C165 92(8) . 11
C154 C188 C165 81(7) . 11
C198 C188 C165 52(5) . 11
C89 C138 C191 63(4) . .
C89 C138 C118 103(6) . .
C191 C138 C118 45(4) . .
C89 C138 C102 150(5) . 11
C191 C138 C102 101(5) . 11
C118 C138 C102 56(4) . 11
C89 C138 C119 41(10) . 7_655
C191 C138 C119 82(10) . 7_655
C118 C138 C119 127(10) . 7_655
C102 C138 C119 168(7) 11 7_655
C89 C138 C97 59(5) . 7_655
C191 C138 C97 121(5) . 7_655
C118 C138 C97 160(5) . 7_655
C102 C138 C97 137(3) 11 7_655
C119 C138 C97 45(10) 7_655 7_655
C89 C138 C58 104(5) . .
C191 C138 C58 58(4) . .
C118 C138 C58 63(4) . .
C102 C138 C58 86(4) 11 .
C119 C138 C58 87(10) 7_655 .
C97 C138 C58 126(3) 7_655 .
C89 C138 C211 96(8) . 7_655
C191 C138 C211 159(8) . 7_655
C118 C138 C211 151(7) . 7_655
C102 C138 C211 98(7) 11 7_655
C119 C138 C211 81(10) 7_655 7_655
C97 C138 C211 39(6) 7_655 7_655
C58 C138 C211 133(5) . 7_655
C89 C138 C154 121(5) . .
C191 C138 C154 57(5) . .
C118 C138 C154 27(4) . .
C102 C138 C154 50(3) 11 .
C119 C138 C154 126(10) 7_655 .
C97 C138 C154 168(3) 7_655 .
C58 C138 C154 43(3) . .
C211 C138 C154 143(7) 7_655 .

loop_
_geom_bond_atom_site_label_1
_geom_bond_atom_site_label_2
_geom_bond_distance
_geom_bond_site_symmetry_2
Pd1 N3 1.969(15) .
Pd1 O2 2.015(6) .
Pd1 N2 1.9(2) .
Pd1 N1 2.169(6) .
ZN1 N4 2.18(3) .
ZN1 N4 2.18(3) 7_655
ZN1 N4 2.18(3) 6_565
ZN1 N4 2.18(3) 3_665
N4 C2 1.29(4) .
N4 C3 1.52(4) 7_655
C5 C4 1.24(4) .
C5 C3 1.39(4) 7_655
C15 C14 1.571(18) .
C15 N3 1.552(17) .
C3 C5 1.39(4) 6_565
C3 N4 1.52(4) 6_565
C3 C6 1.42(4) .
C6 C2 1.37(5) .
C6 C7 1.60(4) .
C23 C24 1.3900 .
C23 C22 1.3900 .
C23 C23 1.69(4) 11
C24 C25 1.3900 .
C25 C20 1.3900 .
C20 C21 1.3900 .
C20 C19 1.612(19) .
C21 C22 1.3900 .
C14 N2 1.3(3) .
C4 C2 1.60(5) .
N2 C16 1.5(2) .
N2 C13 1.5(3) .
C29 C30 1.3900 .
C29 C28 1.379(14) .
C30 C31 1.341(13) .
C30 C30 1.99(7) 11
C58 C211 1.16(10) .
C58 C154 1.40(8) .
C58 C188 1.53(13) .
C58 C191 1.57(10) .
C58 C165 1.74(9) .
C58 C118 1.74(10) .
C58 C97 1.74(8) .
C58 C138 1.82(7) .
C165 C188 0.88(18) .
C165 C165 1.10(16) 11
C165 C132 1.38(3) .
C165 C194 1.61(2) .
C165 C198 1.70(6) .
C165 C154 1.72(12) .
C165 C211 1.9(2) .
C165 C188 1.95(18) 11
N3 C26 1.425(19) .
N3 C17 1.59(2) .
C12 C13 1.4501 .
C12 N1 1.5924 .
N1 C19 1.27(4) .
N1 C18 1.6658 .
C26 C27 1.50(3) .
C31 C32 1.3900 .
C32 C27 1.3900 .
C27 C28 1.3900 .
C8 C7 1.3900 .
C8 C9 1.3900 .
C7 C12 1.3900 .
C12 C11 1.3900 .
C11 C10 1.3900 .
C10 C9 1.3900 .
C10 C11 1.48(2) .
C108 C198 0.4(3) 14_655
C108 C190 0.9(3) .
C108 C102 1.49(12) 11
C108 C102 1.49(12) .
C108 C194 2.0(3) .
C191 C118 1.06(9) .
C191 C89 1.20(7) .
C191 C97 1.25(8) .
C191 C211 1.23(14) .
C191 C138 1.24(7) .
C191 C154 1.69(13) .
O2 C11 1.1970 .
O1 C11 1.1581 .
C190 C194 1.0779 .
C190 C198 1.3099 14_655
C190 C132 1.4801 .
C190 C102 1.52(7) 11
C190 C102 1.52(7) .
C190 C154 1.73(10) 11
C190 C154 1.73(10) .
C198 C190 1.3098 6_565
C198 C102 1.63(8) 15_565
C198 C102 1.63(8) 6_565
C198 C165 1.70(6) 11
C198 C188 1.90(15) .
C198 C188 1.90(15) 11
C194 C154 1.37(11) .
C194 C154 1.37(11) 11
C194 C165 1.605(19) 11
C211 C188 1.22(16) .
C211 C97 1.21(17) .
C211 C154 1.62(13) .
C211 C118 1.65(16) .
C211 C138 1.87(11) 6_565
C102 C118 1.40(9) 11
C102 C154 1.56(10) 11
C102 C138 1.50(6) 11
C102 C198 1.63(8) 14_655
C154 C118 0.95(10) .
C154 C102 1.56(10) 11
C154 C132 1.46(11) .
C154 C188 1.79(14) .
C154 C138 2.00(10) .
C89 C138 1.01(5) .
C89 C119 1.0(4) 7_655
C89 C97 1.43(8) 7_655
C89 C97 1.67(6) .
C89 C118 1.96(12) .
C89 C119 2.2(9) .
C118 C138 1.47(8) .
C118 C102 1.40(9) 11
C97 C119 1.2(7) .
C97 C89 1.43(8) 6_565
C97 C138 1.66(3) 6_565
C97 C119 1.7(9) 7_655
C132 C165 1.38(3) 11
C132 C154 1.46(11) 11
C119 C89 1.0(4) 6_565
C119 C119 1.5(3) 6_565
C119 C119 1.5(3) 7_655
C119 C138 1.5(3) 6_565
C119 C97 1.7(9) 6_565
C188 C165 1.95(18) 11
C138 C102 1.50(6) 11
C138 C119 1.5(3) 7_655
C138 C97 1.66(3) 7_655
C138 C211 1.87(11) 7_655
